data_8101260
loop_
_publ_author_name
'Wirringa, J\"org'
'Wartchow, Rudolf'
'Binnewies, Michael'

_publ_section_title
;
Crystal structure of cobalt chromium germanium, CoCrGe
;
_journal_issue 2
_journal_name_full 'Zeitschrift f\"ur Kristallographie - New Crystal Structures'
_journal_page_first 197
_journal_page_last 198
_journal_volume 215
_journal_year 2000
_chemical_formula_sum 'Co Cr Ge'
_chemical_formula_weight 183.52
_space_group_IT_number 194
_symmetry_cell_setting hexagonal
_symmetry_Int_Tables_number 194
_symmetry_space_group_name_Hall '-P 6c 2c'
_symmetry_space_group_name_H-M 'P 63/m m c'
_cell_angle_alpha 90.00
_cell_angle_beta 90.00
_cell_angle_gamma 120.00
_cell_formula_units_Z 2
_cell_length_a 4.0920(10)
_cell_length_b 4.0920(10)
_cell_length_c 5.145(2)
_cell_measurement_temperature 300(2)
_cell_volume 74.61(4)
_diffrn_ambient_temperature 300(2)
_exptl_crystal_density_diffrn 8.169
_cod_database_code 8101260

loop_
_symmetry_equiv_pos_as_xyz
'x, y, z'
'x-y, x, z+1/2'
'-y, x-y, z'
'-x, -y, z+1/2'
'-x+y, -x, z'
'y, -x+y, z+1/2'
'-y, -x, z'
'-x, -x+y, z+1/2'
'-x+y, y, z'
'y, x, z+1/2'
'x, x-y, z'
'x-y, -y, z+1/2'
'-x, -y, -z'
'-x+y, -x, -z-1/2'
'y, -x+y, -z'
'x, y, -z-1/2'
'x-y, x, -z'
'-y, x-y, -z-1/2'
'y, x, -z'
'x, x-y, -z-1/2'
'x-y, -y, -z'
'-y, -x, -z-1/2'
'-x, -x+y, -z'
'-x+y, y, -z-1/2'

loop_
_atom_site_aniso_label
_atom_site_aniso_U_11
_atom_site_aniso_U_22
_atom_site_aniso_U_33
_atom_site_aniso_U_23
_atom_site_aniso_U_13
_atom_site_aniso_U_12
Ge1 0.0112(7) 0.0112(7) 0.0169(10) 0.000 0.000 0.0056(4)
Co1 0.0117(8) 0.0117(8) 0.0308(15) 0.000 0.000 0.0059(4)
Cr1 0.0092(7) 0.0092(7) 0.0064(8) 0.000 0.000 0.0046(3)

loop_
_atom_site_label
_atom_site_type_symbol
_atom_site_fract_x
_atom_site_fract_y
_atom_site_fract_z
_atom_site_U_iso_or_equiv
_atom_site_thermal_displace_type
_atom_site_occupancy
_atom_site_calc_flag
_atom_site_refinement_flags
_atom_site_disorder_group
Ge1 Ge 0.3333 0.6667 0.7500 0.0131(6) Uani 1 d S .
Co1 Co 0.3333 0.6667 0.2500 0.0181(7) Uani 1 d S .
Cr1 Cr 0.0000 0.0000 0.0000 0.0083(5) Uani 1 d S .

loop_
_geom_bond_atom_site_label_1
_geom_bond_atom_site_label_2
_geom_bond_distance
_geom_bond_site_symmetry_2
_geom_bond_publ_flag
Ge1 Co1 2.3625(6) 13_566 ?
Ge1 Co1 2.3625(6) 13_676 ?
Ge1 Co1 2.3625(6) 13_666 ?
Ge1 Co1 2.5725(10) 1_556 ?
Ge1 Co1 2.5725(10) . ?
Ge1 Cr1 2.6900(6) 2_565 ?
Ge1 Cr1 2.6900(6) 1_566 ?
Ge1 Cr1 2.6900(6) 1_666 ?
Ge1 Cr1 2.6900(6) 2 ?
Ge1 Cr1 2.6900(6) 2_665 ?
Ge1 Cr1 2.6900(6) 1_556 ?
Co1 Ge1 2.3625(6) 13_566 ?
Co1 Ge1 2.3625(6) 13_676 ?
Co1 Ge1 2.3625(6) 13_666 ?
Co1 Ge1 2.5725(10) 1_554 ?
Co1 Cr1 2.6900(6) 2_565 ?
Co1 Cr1 2.6900(6) 1_565 ?
Co1 Cr1 2.6900(6) 2_665 ?
Co1 Cr1 2.6900(6) . ?
Co1 Cr1 2.6900(6) 1_665 ?
Co1 Cr1 2.6900(6) 2 ?
Cr1 Cr1 2.5725(10) 2 ?
Cr1 Cr1 2.5725(10) 2_554 ?
Cr1 Co1 2.6900(6) 13_565 ?
Cr1 Ge1 2.6900(6) 1_544 ?
Cr1 Co1 2.6900(6) 1_545 ?
Cr1 Ge1 2.6900(6) 13_566 ?
Cr1 Ge1 2.6900(6) 13_666 ?
Cr1 Ge1 2.6900(6) 1_444 ?
Cr1 Co1 2.6900(6) 13 ?
Cr1 Co1 2.6900(6) 1_445 ?
Cr1 Ge1 2.6900(6) 1_554 ?
